data_1100627
loop_
_publ_author_name
'Riese, Ulrike'
'Harms, Klaus'
'Neum\"uller, Bernhard'
'Dehnicke, Kurt'

_publ_section_title
;
 Cobalt(II)-organische Phosphaniminato-Komplexe mit Heterocuban-Struktur.
 Kristallstrukturen von [CoBr(NPR~3~)]~4~ mit R = Me, Et,
 [Co(C\\tb C-CMe3)(NPMe3)]~4~ und [Co(C\\tb C-SiMe~3~)(NPEt~3~)]~4~
;
_journal_coden_ASTM ZAACAB
_journal_issue 8
_journal_name_full
;
 Zeitschrift fuer Anorganische und Allgemeine Chemie
;
_journal_page_first 1279
_journal_page_last 1284
_journal_paper_doi 10.1002/(SICI)1521-3749(199808)624:8<1279::AID-ZAAC1279>3.0.CO;2-K
_journal_volume 624
_journal_year 1998
_chemical_formula_sum 'C24 H60 Br4 Co4 N4 P4'
_space_group_IT_number 15
_symmetry_cell_setting monoclinic
_symmetry_space_group_name_Hall '-C 2yc'
_symmetry_space_group_name_H-M 'C 1 2/c 1'
_cell_angle_alpha 90
_cell_angle_beta 115.45(1)
_cell_angle_gamma 90
_cell_formula_units_Z 4
_cell_length_a 21.035(2)
_cell_length_b 11.112(2)
_cell_length_c 19.743(2)
_cod_original_sg_symbol_H-M 'C 2/c'
_cod_database_code 1100627

loop_
_symmetry_equiv_pos_site_id
_symmetry_equiv_pos_as_xyz
1 x,y,z
2 1/2+x,1/2+y,z
3 x,-y,1/2+z
4 1/2+x,1/2-y,1/2+z
5 -x,-y,-z
6 -1/2-x,-1/2-y,-z
7 -x,y,-1/2-z
8 -1/2-x,-1/2+y,-1/2-z

loop_
_atom_site_label
_atom_site_type_symbol
_atom_site_fract_x
_atom_site_fract_y
_atom_site_fract_z
Co1 Co -0.05013(6) 0.16058(11) 0.17563(6)
Co2 Co 0.05305(6) 0.33844(11) 0.22554(6)
Br1 Br -0.11010(5) 0.02420(9) 0.07592(5)
Br2 Br 0.11880(5) 0.47068(9) 0.18623(5)
N1 N 0.0580(3) 0.1551(6) 0.2249(3)
P1 P 0.10596(10) 0.0672(2) 0.20331(11)
C1 C 0.0854(5) 0.0668(8) 0.1054(5)
H1 H 0.1077(5) -0.0038(8) 0.0950(5)
H2 H 0.0344(5) 0.0571(8) 0.0771(5)
C2 C 0.1076(7) 0.1772(11) 0.0760(6)
H3 H 0.0941(7) 0.1678(11) 0.0227(6)
H4 H 0.1583(7) 0.1867(11) 0.1022(6)
H5 H 0.0847(7) 0.2477(11) 0.0842(6)
C3 C 0.1986(4) 0.1051(9) 0.2512(5)
H6 H 0.2245(4) 0.0536(9) 0.2314(5)
H7 H 0.2046(4) 0.1884(9) 0.2388(5)
C4 C 0.2318(5) 0.0925(10) 0.3357(5)
H8 H 0.2811(5) 0.1147(10) 0.3558(5)
H9 H 0.2277(5) 0.0097(10) 0.3490(5)
H10 H 0.2077(5) 0.1449(10) 0.3564(5)
C5 C 0.0971(5) -0.0856(8) 0.2273(5)
H11 H 0.1031(5) -0.0873(8) 0.2793(5)
H12 H 0.0490(5) -0.1124(8) 0.1954(5)
C6 C 0.1480(7) -0.1754(10) 0.2196(7)
H13 H 0.1389(7) -0.2548(10) 0.2338(7)
H14 H 0.1959(7) -0.1517(10) 0.2521(7)
H15 H 0.1417(7) -0.1769(10) 0.1680(7)
N2 N -0.0548(3) 0.3435(6) 0.1704(3)
P2 P -0.10081(10) 0.4302(2) 0.10243(10)
C7 C -0.1919(4) 0.3864(8) 0.0580(4)
H16 H -0.2154(4) 0.4328(8) 0.0115(4)
H17 H -0.1945(4) 0.3013(8) 0.0441(4)
C8 C -0.2329(4) 0.404(1) 0.1055(5)
H18 H -0.2812(4) 0.3781(10) 0.0771(5)
H19 H -0.2321(4) 0.4884(10) 0.1184(5)
H20 H -0.2112(4) 0.3566(10) 0.1510(5)
C9 C -0.0998(5) 0.5819(8) 0.1309(5)
H21 H -0.1113(5) 0.5824(8) 0.1740(5)
H22 H -0.0517(5) 0.6129(8) 0.1483(5)
C10 C -0.1459(9) 0.6693(13) 0.0743(9)
H23 H -0.1412(9) 0.7491(13) 0.0960(9)
H24 H -0.1940(9) 0.6417(13) 0.0577(9)
H25 H -0.1342(9) 0.6723(13) 0.0319(9)
C11? C -0.0423(28) 0.6563(55) 0.1545(28)
H26? H -0.0521(28) 0.7359(55) 0.1678(28)
H27? H -0.0273(28) 0.6628(55) 0.1145(28)
H28? H -0.0053(28) 0.6188(55) 0.1979(28)
C12 C -0.0715(5) 0.4341(8) 0.0290(5)
H29 H -0.1013(5) 0.4912(8) -0.0094(5)
H30 H -0.0233(5) 0.4656(8) 0.0502(5)
C13 C -0.0725(5) 0.3175(9) -0.0081(5)
H31 H -0.0559(5) 0.3294(9) -0.0465(5)
H32 H -0.1202(5) 0.2863(9) -0.0309(5)
H33 H -0.0420(5) 0.2606(9) 0.0289(5)
Co1F* Co 0.05013(6) 0.16058(11) 0.32437(6)
Br1F* Br 0.11010(5) 0.02420(9) 0.42408(5)
N1F* N -0.0580(3) 0.1551(6) 0.2751(3)
N2F* N 0.0548(3) 0.3435(6) 0.3296(3)
Co2F* Co -0.05305(6) 0.33844(11) 0.27446(6)
Br2F* Br -0.11880(5) 0.47068(9) 0.31377(5)
P1F* P -0.10596(10) 0.0672(2) 0.29669(11)
C1F* C -0.0854(5) 0.0668(8) 0.3946(5)
H1F* H -0.1077(5) -0.0038(8) 0.4050(5)
H2F* H -0.0344(5) 0.0571(8) 0.4229(5)
C2F* C -0.1076(7) 0.1772(11) 0.4240(6)
H3F* H -0.0941(7) 0.1678(11) 0.4773(6)
H4F* H -0.1583(7) 0.1867(11) 0.3978(6)
H5F* H -0.0847(7) 0.2477(11) 0.4158(6)
C3F* C -0.1986(4) 0.1051(9) 0.2488(5)
H6F* H -0.2245(4) 0.0536(9) 0.2686(5)
H7F* H -0.2046(4) 0.1884(9) 0.2612(5)
C4F* C -0.2318(5) 0.0925(10) 0.1643(5)
H8F* H -0.2811(5) 0.1147(10) 0.1442(5)
H9F* H -0.2277(5) 0.0097(10) 0.1510(5)
H10F* H -0.2077(5) 0.1449(10) 0.1436(5)
C5F* C -0.0971(5) -0.0856(8) 0.2727(5)
H11F* H -0.1031(5) -0.0873(8) 0.2207(5)
H12F* H -0.0490(5) -0.1124(8) 0.3046(5)
C6F* C -0.1480(7) -0.1754(10) 0.2804(7)
H13F* H -0.1389(7) -0.2548(10) 0.2662(7)
H14F* H -0.1959(7) -0.1517(10) 0.2479(7)
H15F* H -0.1417(7) -0.1769(10) 0.3320(7)
P2F* P 0.10081(10) 0.4302(2) 0.39757(10)
C7F* C 0.1919(4) 0.3864(8) 0.4420(4)
H16F* H 0.2154(4) 0.4328(8) 0.4885(4)
H17F* H 0.1945(4) 0.3013(8) 0.4559(4)
C8F* C 0.2329(4) 0.404(1) 0.3945(5)
H18F* H 0.2812(4) 0.3781(10) 0.4229(5)
H19F* H 0.2321(4) 0.4884(10) 0.3816(5)
H20F* H 0.2112(4) 0.3566(10) 0.3490(5)
C9F* C 0.0998(5) 0.5819(8) 0.3691(5)
H21F* H 0.1113(5) 0.5824(8) 0.3260(5)
H22F* H 0.0517(5) 0.6129(8) 0.3517(5)
C10F* C 0.1459(9) 0.6693(13) 0.4257(9)
H23F* H 0.1412(9) 0.7491(13) 0.4040(9)
H24F* H 0.1940(9) 0.6417(13) 0.4423(9)
H25F* H 0.1342(9) 0.6723(13) 0.4681(9)
C12F* C 0.0715(5) 0.4341(8) 0.4710(5)
H29F* H 0.1013(5) 0.4912(8) 0.5094(5)
H30F* H 0.0233(5) 0.4656(8) 0.4498(5)
C13F* C 0.0725(5) 0.3175(9) 0.5081(5)
H31F* H 0.0559(5) 0.3294(9) 0.5465(5)
H32F* H 0.1202(5) 0.2863(9) 0.5309(5)
H33F* H 0.0420(5) 0.2606(9) 0.4711(5)

loop_
_atom_type_symbol
_atom_type_radius_bond
C 0.68
H 0.23
Br 1.21
Co 1.15
N 0.68
P 1.05
